data_4347595
loop_
_publ_author_name
'Shankar, Bhaskaran'
'Marimuthu, Rajendiran'
'Deval Sathiyashivan, Shankar'
'Sathiyendiran, Malaichamy'

_publ_section_title
;
 Spheroid Metallacycles and Metallocavitands with Calixarene- and/or
 Cleft-Shaped Receptors on the Surface.
;
_journal_issue 9
_journal_name_full 'Inorganic chemistry'
_journal_page_first 4537
_journal_page_last 4544
_journal_paper_doi 10.1021/acs.inorgchem.6b00371
_journal_volume 55
_journal_year 2016
_chemical_formula_moiety 'C138 H96 N24 O18 Re6, 2(C3 H6 O)'
_chemical_formula_sum 'C144 H108 N24 O20 Re6'
_chemical_formula_weight 3611.74
_space_group_crystal_system triclinic
_space_group_IT_number 2
_space_group_name_Hall '-P 1'
_space_group_name_H-M_alt 'P -1'
_atom_sites_solution_hydrogens geom
_audit_creation_method SHELXL-2014/7
_cell_angle_alpha 114.3050(10)
_cell_angle_beta 94.3710(10)
_cell_angle_gamma 98.5480(10)
_cell_formula_units_Z 1
_cell_length_a 15.6048(13)
_cell_length_b 15.9121(13)
_cell_length_c 16.8834(14)
_cell_measurement_reflns_used 7521
_cell_measurement_temperature 100(2)
_cell_measurement_theta_max 26.01
_cell_measurement_theta_min 2.34
_cell_volume 3734.1(5)
_computing_cell_refinement 'Bruker SMART'
_computing_data_collection 'Bruker SMART'
_computing_data_reduction 'Bruker SAINT'
_computing_molecular_graphics 'Bruker SHELXTL'
_computing_publication_material 'Bruker SHELXTL'
_computing_structure_refinement 'SHELXL-2014/7 (Sheldrick, 2014)'
_computing_structure_solution 'Bruker SHELXTL'
_diffrn_ambient_temperature 100(2)
_diffrn_measured_fraction_theta_full 0.997
_diffrn_measured_fraction_theta_max 0.990
_diffrn_measurement_device_type 'CCD area detector'
_diffrn_measurement_method 'phi and omega scans'
_diffrn_radiation_type MoK\a
_diffrn_radiation_wavelength 0.71073
_diffrn_reflns_av_R_equivalents 0.0568
_diffrn_reflns_av_unetI/netI 0.0734
_diffrn_reflns_Laue_measured_fraction_full 0.997
_diffrn_reflns_Laue_measured_fraction_max 0.990
_diffrn_reflns_limit_h_max 19
_diffrn_reflns_limit_h_min -19
_diffrn_reflns_limit_k_max 19
_diffrn_reflns_limit_k_min -19
_diffrn_reflns_limit_l_max 20
_diffrn_reflns_limit_l_min -20
_diffrn_reflns_number 39210
_diffrn_reflns_point_group_measured_fraction_full 0.997
_diffrn_reflns_point_group_measured_fraction_max 0.990
_diffrn_reflns_theta_full 25.242
_diffrn_reflns_theta_max 26.057
_diffrn_reflns_theta_min 1.335
_diffrn_source 'sealed tube'
_exptl_absorpt_coefficient_mu 4.913
_exptl_absorpt_correction_type none
_exptl_crystal_colour colourless
_exptl_crystal_density_diffrn 1.606
_exptl_crystal_description block
_exptl_crystal_F_000 1750
_exptl_crystal_size_max 0.100
_exptl_crystal_size_mid 0.080
_exptl_crystal_size_min 0.060
_platon_squeeze_details
;
;
_refine_diff_density_max 1.780
_refine_diff_density_min -0.778
_refine_diff_density_rms 0.163
_refine_ls_extinction_method none
_refine_ls_goodness_of_fit_ref 1.010
_refine_ls_hydrogen_treatment constr
_refine_ls_matrix_type full
_refine_ls_number_parameters 874
_refine_ls_number_reflns 14632
_refine_ls_number_restraints 28
_refine_ls_restrained_S_all 1.014
_refine_ls_R_factor_all 0.0620
_refine_ls_R_factor_gt 0.0455
_refine_ls_shift/su_max 0.003
_refine_ls_shift/su_mean 0.000
_refine_ls_structure_factor_coef Fsqd
_refine_ls_weighting_details 'w=1/[\s^2^(Fo^2^)+(0.0426P)^2^] where P=(Fo^2^+2Fc^2^)/3'
_refine_ls_weighting_scheme calc
_refine_ls_wR_factor_gt 0.0948
_refine_ls_wR_factor_ref 0.1006
_reflns_Friedel_coverage 0.000
_reflns_number_gt 11607
_reflns_number_total 14632
_reflns_threshold_expression 'I > 2\s(I)'
_cod_data_source_file ic6b00371_si_002.cif
_cod_data_source_block Complex4
_cod_database_code 4347595
_shelx_shelxl_version_number 2014/7
_shelx_space_group_comment
;
The symmetry employed for this shelxl refinement is uniquely defined
by the following loop, which should always be used as a source of
symmetry information in preference to the above space-group names.
They are only intended as comments.
;
_shelx_estimated_absorpt_t_min 0.639
_shelx_estimated_absorpt_t_max 0.757

loop_
_space_group_symop_operation_xyz
'x, y, z'
'-x, -y, -z'

loop_
_atom_site_label
_atom_site_type_symbol
_atom_site_fract_x
_atom_site_fract_y
_atom_site_fract_z
_atom_site_U_iso_or_equiv
_atom_site_adp_type
_atom_site_occupancy
_atom_site_site_symmetry_order
_atom_site_calc_flag
_atom_site_refinement_flags_posn
_atom_site_refinement_flags_adp
C8 C 0.2333(5) 0.5449(5) 0.0917(5) 0.0355(18) Uani 1 1 d . .
H8 H 0.2945 0.5637 0.0938 0.043 Uiso 1 1 calc R U
C7 C 0.1902(4) 0.5975(5) 0.1594(4) 0.0237(15) Uani 1 1 d . .
C12 C 0.1018(5) 0.5706(5) 0.1563(5) 0.0348(18) Uani 1 1 d . .
H12 H 0.0727 0.6069 0.2020 0.042 Uiso 1 1 calc R U
C11 C 0.0554(5) 0.4902(5) 0.0860(5) 0.043(2) Uani 1 1 d . .
H11 H -0.0057 0.4708 0.0839 0.052 Uiso 1 1 calc R U
C10 C 0.0978(6) 0.4376(6) 0.0185(6) 0.054(3) Uani 1 1 d . .
H10 H 0.0655 0.3824 -0.0296 0.065 Uiso 1 1 calc R U
C9 C 0.1852(6) 0.4646(6) 0.0208(6) 0.051(2) Uani 1 1 d . .
H9 H 0.2136 0.4286 -0.0259 0.061 Uiso 1 1 calc R U
C13 C 0.2441(4) 0.6804(4) 0.2363(4) 0.0179(14) Uani 1 1 d . .
C14 C 0.3097(4) 0.6779(4) 0.2935(4) 0.0209(14) Uani 1 1 d . .
C3 C 0.4210(5) 0.5833(5) 0.3092(5) 0.0366(19) Uani 1 1 d . .
H3 H 0.4669 0.6267 0.3045 0.044 Uiso 1 1 calc R U
C4 C 0.3345(5) 0.5971(4) 0.3040(4) 0.0247(15) Uani 1 1 d . .
C6 C 0.2906(6) 0.4532(6) 0.3198(7) 0.061(3) Uani 1 1 d . .
H6 H 0.2458 0.4084 0.3239 0.074 Uiso 1 1 calc R U
C1 C 0.3762(6) 0.4429(5) 0.3252(6) 0.054(3) Uani 1 1 d . .
H1 H 0.3909 0.3901 0.3319 0.064 Uiso 1 1 calc R U
C2 C 0.4394(6) 0.5078(6) 0.3209(6) 0.049(2) Uani 1 1 d . .
H2 H 0.4986 0.5006 0.3262 0.059 Uiso 1 1 calc R U
C15 C 0.2996(4) 0.8243(4) 0.3283(4) 0.0169(13) Uani 1 1 d . .
H15 H 0.3103 0.8910 0.3585 0.020 Uiso 1 1 calc R U
C39 C 0.0463(5) 0.7799(5) 0.2103(4) 0.0230(15) Uani 1 1 d . .
C38 C 0.1444(4) 0.7428(5) 0.0816(4) 0.0189(14) Uani 1 1 d . .
C40 C 0.0969(5) 0.9098(5) 0.1542(5) 0.0307(17) Uani 1 1 d . .
C49 C 0.7388(5) 1.0375(5) 0.0257(5) 0.0347(18) Uani 1 1 d . .
H49 H 0.7528 0.9832 -0.0186 0.042 Uiso 1 1 calc R U
C48 C 0.7019(5) 1.0311(5) 0.0962(4) 0.0288(17) Uani 1 1 d . .
H48 H 0.6907 0.9726 0.0999 0.035 Uiso 1 1 calc R U
C47 C 0.6817(4) 1.1099(4) 0.1606(4) 0.0212(15) Uani 1 1 d . .
C52 C 0.6979(5) 1.1943(5) 0.1545(5) 0.0340(18) Uani 1 1 d . .
H52 H 0.6838 1.2486 0.1986 0.041 Uiso 1 1 calc R U
C51 C 0.7346(5) 1.2008(5) 0.0847(5) 0.0337(18) Uani 1 1 d . .
H51 H 0.7458 1.2593 0.0809 0.040 Uiso 1 1 calc R U
C50 C 0.7548(5) 1.1213(5) 0.0203(4) 0.0279(16) Uani 1 1 d . .
H50 H 0.7799 1.1253 -0.0279 0.033 Uiso 1 1 calc R U
C46 C 0.6474(4) 1.1022(4) 0.2371(4) 0.0207(14) Uani 1 1 d . .
C22 C 0.3137(4) 0.9300(4) 0.7099(4) 0.0188(14) Uani 1 1 d . .
C45 C 0.5616(4) 1.1058(4) 0.3326(4) 0.0184(14) Uani 1 1 d . .
H45 H 0.5140 1.1146 0.3651 0.022 Uiso 1 1 calc R U
C23 C 0.2288(5) 0.9612(5) 0.7055(4) 0.0250(16) Uani 1 1 d . .
C24 C 0.1519(6) 0.8982(7) 0.6757(8) 0.077(4) Uani 1 1 d . .
H24 H 0.1513 0.8336 0.6601 0.093 Uiso 1 1 calc R U
C61 C 0.5032(5) 1.3185(5) 0.8598(5) 0.0385(19) Uani 1 1 d . .
H61 H 0.5447 1.3195 0.8217 0.046 Uiso 1 1 calc R U
C60 C 0.5334(6) 1.3427(6) 0.9470(5) 0.055(2) Uani 1 1 d . .
H60 H 0.5946 1.3605 0.9678 0.066 Uiso 1 1 calc R U
C59 C 0.4757(6) 1.3411(7) 1.0031(5) 0.052(2) Uani 1 1 d . .
H59 H 0.4963 1.3562 1.0627 0.063 Uiso 1 1 calc R U
C58 C 0.3852(6) 1.3168(6) 0.9716(5) 0.051(2) Uani 1 1 d . .
H58 H 0.3441 1.3171 1.0105 0.061 Uiso 1 1 calc R U
C57 C 0.3563(5) 1.2926(6) 0.8846(5) 0.040(2) Uani 1 1 d . .
H57 H 0.2951 1.2752 0.8637 0.048 Uiso 1 1 calc R U
C56 C 0.4157(4) 1.2930(4) 0.8260(4) 0.0209(14) Uani 1 1 d . .
C54 C 0.3795(4) 1.2655(4) 0.7333(4) 0.0172(14) Uani 1 1 d . .
C55 C 0.3173(4) 1.2969(4) 0.6987(4) 0.0199(14) Uani 1 1 d . .
C62 C 0.2767(4) 1.3775(4) 0.7456(4) 0.0184(14) Uani 1 1 d . .
C67 C 0.3269(5) 1.4678(5) 0.7883(5) 0.0292(17) Uani 1 1 d . .
H67 H 0.3885 1.4781 0.7881 0.035 Uiso 1 1 calc R U
C66 C 0.2870(5) 1.5427(5) 0.8311(5) 0.0332(18) Uani 1 1 d . .
H66 H 0.3216 1.6045 0.8595 0.040 Uiso 1 1 calc R U
C65 C 0.1981(5) 1.5298(5) 0.8334(5) 0.039(2) Uani 1 1 d . .
H65 H 0.1719 1.5823 0.8626 0.047 Uiso 1 1 calc R U
C64 C 0.1477(5) 1.4409(5) 0.7935(5) 0.0363(19) Uani 1 1 d . .
H64 H 0.0863 1.4312 0.7947 0.044 Uiso 1 1 calc R U
C63 C 0.1876(5) 1.3648(5) 0.7509(5) 0.0314(17) Uani 1 1 d . .
H63 H 0.1532 1.3029 0.7250 0.038 Uiso 1 1 calc R U
C30 C 0.1735(5) 1.0347(5) 0.4760(5) 0.0298(17) Uani 1 1 d . .
H30 H 0.1702 1.0504 0.5363 0.036 Uiso 1 1 calc R U
C29 C 0.1599(4) 0.9462(5) 0.4110(4) 0.0270(16) Uani 1 1 d . .
H29 H 0.1453 0.8899 0.4182 0.032 Uiso 1 1 calc R U
C53 C 0.3511(4) 1.1827(4) 0.5901(4) 0.0221(15) Uani 1 1 d . .
H53 H 0.3524 1.1371 0.5323 0.027 Uiso 1 1 calc R U
C32 C 0.4170(5) 1.2976(5) 0.4817(5) 0.0313(17) Uani 1 1 d . .
H32 H 0.4354 1.3352 0.5429 0.038 Uiso 1 1 calc R U
C33 C 0.4704(5) 1.2791(5) 0.4204(5) 0.0320(17) Uani 1 1 d . .
H33 H 0.5320 1.3015 0.4308 0.038 Uiso 1 1 calc R U
C34 C 0.3399(5) 1.2120(5) 0.3581(5) 0.0303(17) Uani 1 1 d . .
H34 H 0.2905 1.1770 0.3141 0.036 Uiso 1 1 calc R U
C42 C 0.3590(5) 1.1940(5) 0.1602(5) 0.0291(17) Uani 1 1 d . .
C31 C 0.1893(4) 1.0435(5) 0.3559(4) 0.0259(16) Uani 1 1 d . .
H31 H 0.1993 1.0683 0.3143 0.031 Uiso 1 1 calc R U
C36 C 0.3613(4) 0.8782(5) 0.1759(4) 0.0237(15) Uani 1 1 d . .
H36 H 0.3682 0.8167 0.1671 0.028 Uiso 1 1 calc R U
C35 C 0.4244(4) 0.9460(4) 0.1752(4) 0.0201(14) Uani 1 1 d . .
H35 H 0.4830 0.9401 0.1665 0.024 Uiso 1 1 calc R U
C37 C 0.3069(4) 0.9997(4) 0.1960(4) 0.0213(15) Uani 1 1 d . .
H37 H 0.2660 1.0401 0.2034 0.026 Uiso 1 1 calc R U
C71 C 0.1062(6) 1.2401(6) 0.5503(5) 0.049(2) Uani 1 1 d . .
C72 C 0.2288(6) 1.3867(5) 0.5621(5) 0.048(2) Uani 1 1 d . .
C17 C 0.5362(4) 0.8667(4) 0.3334(4) 0.0187(14) Uani 1 1 d . .
H17A H 0.4797 0.8252 0.2995 0.022 Uiso 1 1 calc R U
H17B H 0.5585 0.9027 0.3009 0.022 Uiso 1 1 calc R U
C20 C 0.4317(4) 0.9730(4) 0.5382(4) 0.0188(14) Uani 1 1 d . .
C21 C 0.3498(4) 0.9481(5) 0.5734(4) 0.0216(15) Uani 1 1 d . .
H21A H 0.3182 1.0011 0.5906 0.026 Uiso 1 1 calc R U
H21B H 0.3106 0.8924 0.5261 0.026 Uiso 1 1 calc R U
C44 C 0.5230(5) 1.2853(5) 0.2262(5) 0.0307(17) Uani 1 1 d . .
C18 C 0.5203(4) 0.9348(4) 0.4222(4) 0.0152(13) Uani 1 1 d . .
C19 C 0.4539(4) 0.9074(4) 0.4614(4) 0.0156(13) Uani 1 1 d . .
C16 C 0.4126(4) 0.8030(4) 0.4272(4) 0.0206(14) Uani 1 1 d . .
H16A H 0.4589 0.7653 0.4113 0.025 Uiso 1 1 calc R U
H16B H 0.3863 0.7922 0.4746 0.025 Uiso 1 1 calc R U
C26 C 0.0736(6) 1.0203(7) 0.6941(5) 0.052(2) Uani 1 1 d . .
H26 H 0.0196 1.0404 0.6906 0.063 Uiso 1 1 calc R U
C27 C 0.1484(6) 1.0837(6) 0.7252(6) 0.052(2) Uani 1 1 d . .
H27 H 0.1482 1.1487 0.7434 0.062 Uiso 1 1 calc R U
C28 C 0.2262(5) 1.0533(6) 0.7303(6) 0.047(2) Uani 1 1 d . .
H28 H 0.2796 1.0984 0.7519 0.057 Uiso 1 1 calc R U
C25 C 0.0733(6) 0.9283(8) 0.6676(9) 0.111(5) Uani 1 1 d . .
H25 H 0.0198 0.8836 0.6435 0.133 Uiso 1 1 calc R U
C43 C 0.4862(4) 1.1177(5) 0.0880(5) 0.0255(16) Uani 1 1 d . .
C41 C 0.1465(6) 1.2593(6) 0.4078(6) 0.047(2) Uani 1 1 d . .
C5 C 0.2700(6) 0.5295(5) 0.3085(5) 0.043(2) Uani 1 1 d . .
H5 H 0.2105 0.5358 0.3036 0.052 Uiso 1 1 calc R U
N1 N 0.2993(3) 1.2439(4) 0.6087(3) 0.0207(12) Uani 1 1 d . .
N2 N 0.4015(3) 1.1917(3) 0.6615(3) 0.0187(12) Uani 1 1 d . .
N3 N 0.5680(3) 1.1256(3) 0.2640(3) 0.0192(12) Uani 1 1 d . .
N4 N 0.3695(3) 0.9280(4) 0.6497(3) 0.0204(12) Uani 1 1 d . .
N5 N 0.2378(3) 0.7740(3) 0.2597(3) 0.0177(11) Uani 1 1 d . .
N6 N 0.3444(3) 0.7710(3) 0.3498(3) 0.0193(12) Uani 1 1 d . .
N7 N 0.2849(3) 0.9130(4) 0.1917(3) 0.0177(11) Uani 1 1 d . .
N8 N 0.3898(3) 1.0251(4) 0.1892(3) 0.0208(12) Uani 1 1 d . .
N9 N 0.4202(4) 1.2221(4) 0.3398(4) 0.0222(12) Uani 1 1 d . .
N10 N 0.3332(4) 1.2549(4) 0.4436(3) 0.0248(13) Uani 1 1 d . .
N11 N 0.1706(3) 0.9510(4) 0.3334(3) 0.0211(12) Uani 1 1 d . .
N12 N 0.1927(3) 1.0979(4) 0.4412(3) 0.0225(12) Uani 1 1 d . .
O1 O 0.2990(4) 1.2132(4) 0.1300(4) 0.0477(15) Uani 1 1 d . .
O2 O 0.5599(4) 1.3568(4) 0.2351(4) 0.0498(16) Uani 1 1 d . .
O5 O 0.2379(5) 1.4674(4) 0.5958(4) 0.080(2) Uani 1 1 d . .
O4 O 0.0403(4) 1.2271(5) 0.5746(4) 0.074(2) Uani 1 1 d . .
O8 O 0.0600(4) 0.9526(4) 0.1272(4) 0.0509(16) Uani 1 1 d . .
O7 O -0.0219(3) 0.7467(3) 0.2151(3) 0.0354(12) Uani 1 1 d . .
O9 O 0.1329(3) 0.6856(3) 0.0103(3) 0.0330(12) Uani 1 1 d . .
O6 O 0.1076(5) 1.2647(5) 0.3505(5) 0.080(2) Uani 1 1 d . .
O3 O 0.5002(3) 1.0978(3) 0.0182(3) 0.0353(12) Uani 1 1 d . .
Re1 Re 0.45765(2) 1.16458(2) 0.20620(2) 0.02156(8) Uani 1 1 d . .
Re2 Re 0.21258(2) 1.25258(2) 0.50371(2) 0.02659(8) Uani 1 1 d . .
Re3 Re 0.15710(2) 0.84076(2) 0.19923(2) 0.01793(7) Uani 1 1 d . .
O10 O 0.2207(11) 0.7352(9) 0.4769(9) 0.210(6) Uani 1 1 d D U
C68 C 0.1927(12) 0.6693(14) 0.5020(13) 0.173(8) Uani 1 1 d D U
C70 C 0.2579(12) 0.6629(11) 0.5562(11) 0.173(7) Uani 1 1 d D U
H70A H 0.2365 0.6136 0.5746 0.259 Uiso 1 1 calc R U
H70B H 0.3079 0.6472 0.5250 0.259 Uiso 1 1 calc R U
H70C H 0.2764 0.7232 0.6082 0.259 Uiso 1 1 calc R U
C69 C 0.1074(11) 0.6273(16) 0.4647(14) 0.226(10) Uani 1 1 d D U
H69A H 0.0875 0.5784 0.4840 0.339 Uiso 1 1 calc R U
H69B H 0.0704 0.6746 0.4828 0.339 Uiso 1 1 calc R U
H69C H 0.1032 0.5989 0.4005 0.339 Uiso 1 1 calc R U

loop_
_atom_site_aniso_label
_atom_site_aniso_U_11
_atom_site_aniso_U_22
_atom_site_aniso_U_33
_atom_site_aniso_U_23
_atom_site_aniso_U_13
_atom_site_aniso_U_12
C8 0.035(5) 0.024(4) 0.036(5) 0.001(3) 0.010(4) 0.003(3)
C7 0.024(4) 0.022(4) 0.027(4) 0.012(3) 0.005(3) 0.008(3)
C12 0.032(5) 0.029(4) 0.035(4) 0.007(4) 0.002(4) 0.000(3)
C11 0.030(5) 0.034(5) 0.049(5) 0.005(4) 0.001(4) -0.002(4)
C10 0.042(6) 0.031(5) 0.054(6) -0.010(4) -0.019(5) 0.002(4)
C9 0.054(6) 0.042(5) 0.040(5) 0.001(4) -0.002(4) 0.015(4)
C13 0.017(3) 0.016(3) 0.016(3) 0.003(3) 0.004(3) -0.002(3)
C14 0.018(3) 0.015(3) 0.028(4) 0.007(3) 0.008(3) 0.002(3)
C3 0.040(5) 0.016(4) 0.042(5) 0.003(3) 0.002(4) 0.007(3)
C4 0.029(4) 0.011(3) 0.026(4) 0.001(3) -0.001(3) 0.002(3)
C6 0.054(6) 0.038(5) 0.101(8) 0.039(6) 0.010(6) 0.006(5)
C1 0.056(6) 0.020(4) 0.078(7) 0.016(4) -0.010(5) 0.011(4)
C2 0.041(5) 0.031(5) 0.063(6) 0.006(4) 0.002(4) 0.017(4)
C15 0.020(3) 0.011(3) 0.019(3) 0.006(3) 0.004(3) 0.001(3)
C39 0.026(4) 0.022(4) 0.019(4) 0.005(3) 0.011(3) 0.006(3)
C38 0.004(3) 0.028(4) 0.027(4) 0.015(3) 0.005(3) 0.004(3)
C40 0.038(5) 0.036(4) 0.023(4) 0.016(4) 0.011(3) 0.009(4)
C49 0.049(5) 0.030(4) 0.021(4) 0.005(3) 0.011(4) 0.012(4)
C48 0.038(4) 0.027(4) 0.023(4) 0.013(3) 0.003(3) 0.002(3)
C47 0.022(4) 0.020(3) 0.028(4) 0.016(3) 0.008(3) 0.003(3)
C52 0.047(5) 0.026(4) 0.032(4) 0.012(3) 0.018(4) 0.011(4)
C51 0.050(5) 0.024(4) 0.038(5) 0.020(4) 0.022(4) 0.011(4)
C50 0.040(5) 0.030(4) 0.018(4) 0.014(3) 0.009(3) 0.005(3)
C46 0.022(4) 0.022(3) 0.018(3) 0.009(3) 0.004(3) 0.000(3)
C22 0.022(4) 0.017(3) 0.026(4) 0.016(3) 0.014(3) 0.004(3)
C45 0.024(4) 0.015(3) 0.018(3) 0.007(3) 0.008(3) 0.006(3)
C23 0.032(4) 0.025(4) 0.025(4) 0.015(3) 0.013(3) 0.010(3)
C24 0.024(5) 0.045(6) 0.127(10) 0.004(6) -0.004(6) 0.009(4)
C61 0.038(5) 0.048(5) 0.024(4) 0.011(4) 0.009(4) 0.005(4)
C60 0.050(6) 0.070(7) 0.026(5) 0.006(5) -0.003(4) 0.007(5)
C59 0.061(6) 0.076(7) 0.022(4) 0.020(5) 0.004(4) 0.028(5)
C58 0.042(5) 0.081(7) 0.027(5) 0.020(5) 0.013(4) 0.012(5)
C57 0.036(5) 0.049(5) 0.032(4) 0.012(4) 0.010(4) 0.012(4)
C56 0.025(4) 0.016(3) 0.016(3) 0.000(3) 0.009(3) 0.006(3)
C54 0.014(3) 0.016(3) 0.012(3) -0.003(3) 0.008(3) -0.002(3)
C55 0.020(4) 0.019(3) 0.016(3) 0.006(3) 0.005(3) -0.004(3)
C62 0.026(4) 0.016(3) 0.016(3) 0.008(3) 0.008(3) 0.007(3)
C67 0.024(4) 0.024(4) 0.033(4) 0.005(3) 0.010(3) 0.004(3)
C66 0.031(4) 0.015(4) 0.046(5) 0.004(3) 0.014(4) 0.002(3)
C65 0.051(5) 0.021(4) 0.041(5) 0.005(4) 0.022(4) 0.014(4)
C64 0.026(4) 0.029(4) 0.047(5) 0.008(4) 0.016(4) 0.005(3)
C63 0.037(4) 0.021(4) 0.033(4) 0.006(3) 0.020(4) 0.003(3)
C30 0.043(5) 0.034(4) 0.026(4) 0.020(4) 0.011(3) 0.020(4)
C29 0.031(4) 0.035(4) 0.021(4) 0.014(3) 0.009(3) 0.015(3)
C53 0.039(4) 0.018(3) 0.010(3) 0.004(3) 0.011(3) 0.010(3)
C32 0.043(5) 0.030(4) 0.028(4) 0.017(3) 0.007(4) 0.014(4)
C33 0.035(4) 0.029(4) 0.031(4) 0.011(4) 0.007(4) 0.012(3)
C34 0.040(5) 0.019(4) 0.038(5) 0.018(3) 0.010(4) 0.005(3)
C42 0.033(4) 0.030(4) 0.028(4) 0.014(3) 0.009(3) 0.013(3)
C31 0.029(4) 0.032(4) 0.017(4) 0.011(3) 0.010(3) 0.005(3)
C36 0.030(4) 0.020(3) 0.020(4) 0.007(3) 0.003(3) 0.006(3)
C35 0.020(4) 0.028(4) 0.014(3) 0.008(3) 0.007(3) 0.010(3)
C37 0.035(4) 0.016(3) 0.013(3) 0.003(3) 0.012(3) 0.008(3)
C71 0.056(6) 0.055(6) 0.022(4) -0.003(4) 0.001(4) 0.026(5)
C72 0.099(7) 0.031(5) 0.024(4) 0.015(4) 0.011(4) 0.036(5)
C17 0.023(4) 0.020(3) 0.019(3) 0.013(3) 0.005(3) 0.004(3)
C20 0.021(4) 0.021(3) 0.020(3) 0.011(3) 0.007(3) 0.010(3)
C21 0.024(4) 0.027(4) 0.021(4) 0.015(3) 0.008(3) 0.010(3)
C44 0.039(5) 0.027(4) 0.032(4) 0.014(4) 0.020(4) 0.013(4)
C18 0.019(3) 0.012(3) 0.016(3) 0.007(3) 0.005(3) 0.005(3)
C19 0.017(3) 0.015(3) 0.019(3) 0.010(3) 0.001(3) 0.007(3)
C16 0.027(4) 0.013(3) 0.020(4) 0.006(3) 0.004(3) 0.005(3)
C26 0.039(5) 0.081(7) 0.035(5) 0.017(5) 0.009(4) 0.031(5)
C27 0.040(5) 0.052(6) 0.082(7) 0.037(5) 0.026(5) 0.026(5)
C28 0.031(5) 0.039(5) 0.075(7) 0.024(5) 0.021(4) 0.013(4)
C25 0.025(6) 0.071(8) 0.159(13) -0.020(8) -0.010(7) 0.002(5)
C43 0.027(4) 0.028(4) 0.026(4) 0.013(3) 0.013(3) 0.011(3)
C41 0.053(6) 0.056(6) 0.040(5) 0.023(5) 0.008(4) 0.026(5)
C5 0.045(5) 0.026(4) 0.059(6) 0.020(4) 0.002(4) 0.008(4)
N1 0.026(3) 0.017(3) 0.022(3) 0.008(2) 0.010(2) 0.010(2)
N2 0.025(3) 0.015(3) 0.018(3) 0.007(2) 0.003(2) 0.009(2)
N3 0.026(3) 0.020(3) 0.017(3) 0.012(2) 0.010(2) 0.005(2)
N4 0.027(3) 0.020(3) 0.017(3) 0.009(2) 0.009(2) 0.006(2)
N5 0.015(3) 0.016(3) 0.021(3) 0.007(2) 0.006(2) 0.001(2)
N6 0.024(3) 0.016(3) 0.018(3) 0.008(2) -0.001(2) 0.003(2)
N7 0.019(3) 0.021(3) 0.013(3) 0.007(2) 0.004(2) 0.003(2)
N8 0.023(3) 0.020(3) 0.019(3) 0.008(2) 0.006(2) 0.001(2)
N9 0.027(3) 0.015(3) 0.025(3) 0.010(3) 0.008(3) 0.002(2)
N10 0.042(4) 0.018(3) 0.017(3) 0.008(2) 0.005(3) 0.011(3)
N11 0.025(3) 0.023(3) 0.021(3) 0.011(3) 0.012(2) 0.011(2)
N12 0.019(3) 0.025(3) 0.020(3) 0.006(3) 0.006(2) 0.006(2)
O1 0.058(4) 0.050(4) 0.038(3) 0.018(3) 0.003(3) 0.027(3)
O2 0.068(4) 0.022(3) 0.070(4) 0.025(3) 0.038(3) 0.009(3)
O5 0.172(8) 0.028(3) 0.044(4) 0.011(3) 0.007(4) 0.043(4)
O4 0.039(4) 0.113(6) 0.043(4) 0.005(4) 0.015(3) 0.016(4)
O8 0.056(4) 0.061(4) 0.058(4) 0.038(3) 0.018(3) 0.033(3)
O7 0.029(3) 0.034(3) 0.041(3) 0.012(3) 0.016(3) 0.008(2)
O9 0.036(3) 0.033(3) 0.022(3) 0.005(2) 0.008(2) 0.000(2)
O6 0.083(5) 0.106(6) 0.072(5) 0.060(5) -0.013(4) 0.028(4)
O3 0.051(4) 0.032(3) 0.026(3) 0.014(2) 0.016(3) 0.009(3)
Re1 0.03009(17) 0.01856(14) 0.02022(15) 0.01099(12) 0.00837(12) 0.00679(12)
Re2 0.03775(18) 0.02605(16) 0.01780(15) 0.00678(12) 0.00709(12) 0.01814(13)
Re3 0.01967(15) 0.01895(14) 0.01505(14) 0.00650(11) 0.00554(11) 0.00434(11)
O10 0.307(16) 0.132(11) 0.204(13) 0.049(9) 0.180(12) 0.081(10)
C68 0.127(12) 0.24(2) 0.158(18) 0.075(15) 0.085(12) 0.040(14)
C70 0.179(17) 0.110(12) 0.148(17) -0.034(9) 0.020(12) 0.060(12)
C69 0.095(11) 0.28(2) 0.25(2) 0.04(2) 0.082(13) 0.049(13)

loop_
_atom_type_symbol
_atom_type_description
_atom_type_scat_dispersion_real
_atom_type_scat_dispersion_imag
_atom_type_scat_source
C C 0.0033 0.0016 'International Tables Vol C Tables 4.2.6.8 and 6.1.1.4'
H H 0.0000 0.0000 'International Tables Vol C Tables 4.2.6.8 and 6.1.1.4'
N N 0.0061 0.0033 'International Tables Vol C Tables 4.2.6.8 and 6.1.1.4'
O O 0.0106 0.0060 'International Tables Vol C Tables 4.2.6.8 and 6.1.1.4'
Re Re -1.0185 7.2310 'International Tables Vol C Tables 4.2.6.8 and 6.1.1.4'

loop_
_geom_angle_atom_site_label_1
_geom_angle_atom_site_label_2
_geom_angle_atom_site_label_3
_geom_angle
_geom_angle_site_symmetry_1
_geom_angle_site_symmetry_3
C9 C8 C7 119.1(7) . .
C12 C7 C8 120.5(7) . .
C12 C7 C13 121.6(6) . .
C8 C7 C13 117.9(6) . .
C7 C12 C11 119.6(7) . .
C12 C11 C10 120.3(8) . .
C9 C10 C11 120.4(8) . .
C10 C9 C8 120.2(8) . .
C14 C13 N5 108.8(5) . .
C14 C13 C7 126.0(6) . .
N5 C13 C7 125.2(5) . .
C13 C14 N6 105.5(5) . .
C13 C14 C4 129.8(6) . .
N6 C14 C4 124.3(6) . .
C2 C3 C4 120.2(7) . .
C5 C4 C3 117.0(6) . .
C5 C4 C14 119.5(6) . .
C3 C4 C14 123.4(6) . .
C1 C6 C5 119.5(8) . .
C2 C1 C6 119.8(8) . .
C1 C2 C3 122.1(8) . .
N6 C15 N5 111.9(5) . .
O7 C39 Re3 176.1(6) . .
O9 C38 Re3 176.4(6) . .
O8 C40 Re3 179.5(7) . .
C50 C49 C48 120.1(7) . .
C47 C48 C49 119.9(6) . .
C52 C47 C48 119.5(6) . .
C52 C47 C46 121.8(6) . .
C48 C47 C46 118.6(6) . .
C47 C52 C51 120.7(7) . .
C52 C51 C50 119.4(6) . .
C49 C50 C51 120.3(6) . .
C22 C46 N3 109.9(5) 2_676 .
C22 C46 C47 125.5(6) 2_676 .
N3 C46 C47 124.6(6) . .
C46 C22 N4 105.9(5) 2_676 .
C46 C22 C23 133.2(6) 2_676 .
N4 C22 C23 120.9(5) . .
N3 C45 N4 111.6(6) . 2_676
C24 C23 C28 117.9(7) . .
C24 C23 C22 121.0(7) . .
C28 C23 C22 121.1(6) . .
C23 C24 C25 120.1(9) . .
C56 C61 C60 122.7(7) . .
C59 C60 C61 120.2(8) . .
C60 C59 C58 119.1(8) . .
C57 C58 C59 119.9(8) . .
C58 C57 C56 121.2(7) . .
C61 C56 C57 116.9(7) . .
C61 C56 C54 125.2(6) . .
C57 C56 C54 117.9(6) . .
C55 C54 N2 105.6(5) . .
C55 C54 C56 130.5(6) . .
N2 C54 C56 123.7(5) . .
C54 C55 N1 109.5(5) . .
C54 C55 C62 127.2(6) . .
N1 C55 C62 123.2(6) . .
C67 C62 C63 118.4(6) . .
C67 C62 C55 120.7(6) . .
C63 C62 C55 120.9(6) . .
C66 C67 C62 119.6(7) . .
C65 C66 C67 121.5(7) . .
C64 C65 C66 119.8(7) . .
C65 C64 C63 119.1(7) . .
C62 C63 C64 121.5(7) . .
C29 C30 N12 109.2(6) . .
C30 C29 N11 108.9(6) . .
N1 C53 N2 112.2(5) . .
C33 C32 N10 110.2(7) . .
C32 C33 N9 108.1(7) . .
N9 C34 N10 114.9(7) . .
O1 C42 Re1 178.0(7) . .
N12 C31 N11 114.8(6) . .
C35 C36 N7 108.8(6) . .
C36 C35 N8 109.0(6) . .
N8 C37 N7 115.1(6) . .
O4 C71 Re2 175.9(8) . .
O5 C72 Re2 178.8(7) . .
N2 C17 C18 113.6(5) 2_676 .
C18 C20 C19 119.8(6) 2_676 .
C18 C20 C21 119.4(5) 2_676 .
C19 C20 C21 120.5(6) . .
N4 C21 C20 112.6(5) . .
O2 C44 Re1 177.3(7) . .
C19 C18 C20 120.0(6) . 2_676
C19 C18 C17 119.7(5) . .
C20 C18 C17 120.2(5) 2_676 .
C18 C19 C20 120.1(6) . .
C18 C19 C16 119.7(5) . .
C20 C19 C16 119.8(6) . .
N6 C16 C19 112.1(5) . .
C27 C26 C25 121.0(8) . .
C26 C27 C28 118.8(8) . .
C23 C28 C27 122.2(8) . .
C26 C25 C24 120.0(9) . .
O3 C43 Re1 173.1(6) . .
O6 C41 Re2 178.9(9) . .
C6 C5 C4 121.5(8) . .
C53 N1 C55 106.0(5) . .
C53 N1 Re2 121.2(4) . .
C55 N1 Re2 132.7(4) . .
C53 N2 C54 106.6(5) . .
C53 N2 C17 127.5(5) . 2_676
C54 N2 C17 125.8(5) . 2_676
C45 N3 C46 104.8(5) . .
C45 N3 Re1 120.9(4) . .
C46 N3 Re1 133.6(4) . .
C45 N4 C22 107.8(5) 2_676 .
C45 N4 C21 126.7(5) 2_676 .
C22 N4 C21 125.1(5) . .
C15 N5 C13 105.5(5) . .
C15 N5 Re3 121.8(4) . .
C13 N5 Re3 132.6(4) . .
C15 N6 C14 108.3(5) . .
C15 N6 C16 126.2(5) . .
C14 N6 C16 125.0(5) . .
C37 N7 C36 103.2(5) . .
C37 N7 Re3 128.4(4) . .
C36 N7 Re3 128.3(4) . .
C37 N8 C35 103.8(5) . .
C37 N8 Re1 127.5(4) . .
C35 N8 Re1 128.6(4) . .
C34 N9 C33 103.8(6) . .
C34 N9 Re1 125.7(5) . .
C33 N9 Re1 130.4(5) . .
C34 N10 C32 103.0(6) . .
C34 N10 Re2 127.0(5) . .
C32 N10 Re2 129.9(5) . .
C31 N11 C29 103.6(5) . .
C31 N11 Re3 124.9(4) . .
C29 N11 Re3 131.4(4) . .
C31 N12 C30 103.4(6) . .
C31 N12 Re2 126.3(5) . .
C30 N12 Re2 130.0(4) . .
C42 Re1 C44 88.6(3) . .
C42 Re1 C43 86.0(3) . .
C44 Re1 C43 87.5(3) . .
C42 Re1 N8 95.2(3) . .
C44 Re1 N8 176.1(3) . .
C43 Re1 N8 93.7(2) . .
C42 Re1 N3 176.4(2) . .
C44 Re1 N3 94.2(3) . .
C43 Re1 N3 96.3(2) . .
N8 Re1 N3 81.96(19) . .
C42 Re1 N9 91.2(3) . .
C44 Re1 N9 91.6(2) . .
C43 Re1 N9 177.1(2) . .
N8 Re1 N9 87.30(19) . .
N3 Re1 N9 86.58(19) . .
C41 Re2 C71 88.3(4) . .
C41 Re2 C72 87.1(3) . .
C71 Re2 C72 90.6(4) . .
C41 Re2 N12 94.4(3) . .
C71 Re2 N12 88.0(3) . .
C72 Re2 N12 177.9(3) . .
C41 Re2 N10 91.3(3) . .
C71 Re2 N10 175.5(3) . .
C72 Re2 N10 93.9(3) . .
N12 Re2 N10 87.59(19) . .
C41 Re2 N1 174.9(3) . .
C71 Re2 N1 96.7(3) . .
C72 Re2 N1 93.6(3) . .
N12 Re2 N1 85.01(19) . .
N10 Re2 N1 83.63(19) . .
C40 Re3 C39 88.5(3) . .
C40 Re3 C38 89.2(3) . .
C39 Re3 C38 88.1(3) . .
C40 Re3 N7 92.2(3) . .
C39 Re3 N7 178.0(2) . .
C38 Re3 N7 93.8(2) . .
C40 Re3 N11 91.1(3) . .
C39 Re3 N11 91.3(2) . .
C38 Re3 N11 179.3(2) . .
N7 Re3 N11 86.79(19) . .
C40 Re3 N5 173.9(3) . .
C39 Re3 N5 96.1(2) . .
C38 Re3 N5 95.0(2) . .
N7 Re3 N5 83.13(18) . .
N11 Re3 N5 84.76(19) . .
O10 C68 C70 110.1(19) . .
O10 C68 C69 110(2) . .
C70 C68 C69 139(2) . .

loop_
_geom_bond_atom_site_label_1
_geom_bond_atom_site_label_2
_geom_bond_distance
_geom_bond_site_symmetry_2
C8 C9 1.395(10) .
C8 C7 1.399(9) .
C7 C12 1.373(9) .
C7 C13 1.492(9) .
C12 C11 1.383(10) .
C11 C10 1.390(11) .
C10 C9 1.361(11) .
C13 C14 1.367(9) .
C13 N5 1.397(7) .
C14 N6 1.384(8) .
C14 C4 1.469(8) .
C3 C2 1.362(10) .
C3 C4 1.401(9) .
C4 C5 1.391(10) .
C6 C1 1.370(12) .
C6 C5 1.382(10) .
C1 C2 1.347(11) .
C15 N6 1.316(7) .
C15 N5 1.322(8) .
C39 O7 1.139(7) .
C39 Re3 1.914(7) .
C38 O9 1.152(7) .
C38 Re3 1.927(7) .
C40 O8 1.155(8) .
C40 Re3 1.885(7) .
C49 C50 1.363(9) .
C49 C48 1.394(9) .
C48 C47 1.379(9) .
C47 C52 1.376(9) .
C47 C46 1.478(8) .
C52 C51 1.383(9) .
C51 C50 1.385(9) .
C46 C22 1.349(8) 2_676
C46 N3 1.401(8) .
C22 C46 1.349(8) 2_676
C22 N4 1.381(7) .
C22 C23 1.489(9) .
C45 N3 1.326(7) .
C45 N4 1.339(8) 2_676
C23 C24 1.354(11) .
C23 C28 1.358(9) .
C24 C25 1.397(13) .
C61 C56 1.370(10) .
C61 C60 1.382(10) .
C60 C59 1.361(11) .
C59 C58 1.409(11) .
C58 C57 1.376(10) .
C57 C56 1.409(9) .
C56 C54 1.479(8) .
C54 C55 1.353(9) .
C54 N2 1.407(7) .
C55 N1 1.382(8) .
C55 C62 1.468(8) .
C62 C67 1.388(9) .
C62 C63 1.389(9) .
C67 C66 1.383(9) .
C66 C65 1.377(10) .
C65 C64 1.370(10) .
C64 C63 1.396(9) .
C30 C29 1.356(9) .
C30 N12 1.368(8) .
C29 N11 1.364(8) .
C53 N1 1.311(8) .
C53 N2 1.332(8) .
C32 C33 1.344(10) .
C32 N10 1.354(9) .
C33 N9 1.379(9) .
C34 N9 1.315(8) .
C34 N10 1.339(8) .
C42 O1 1.171(8) .
C42 Re1 1.876(7) .
C31 N12 1.331(8) .
C31 N11 1.338(8) .
C36 C35 1.353(9) .
C36 N7 1.386(8) .
C35 N8 1.381(8) .
C37 N8 1.325(8) .
C37 N7 1.341(7) .
C71 O4 1.157(10) .
C71 Re2 1.909(10) .
C72 O5 1.150(9) .
C72 Re2 1.914(8) .
C17 N2 1.462(7) 2_676
C17 C18 1.511(8) .
C20 C18 1.397(8) 2_676
C20 C19 1.398(8) .
C20 C21 1.517(8) .
C21 N4 1.471(7) .
C44 O2 1.140(8) .
C44 Re1 1.918(7) .
C18 C19 1.382(8) .
C18 C20 1.397(8) 2_676
C19 C16 1.530(8) .
C16 N6 1.476(8) .
C26 C27 1.334(12) .
C26 C25 1.342(13) .
C27 C28 1.381(10) .
C43 O3 1.135(8) .
C43 Re1 1.936(7) .
C41 O6 1.143(9) .
C41 Re2 1.902(8) .
N1 Re2 2.210(5) .
N2 C17 1.462(7) 2_676
N3 Re1 2.205(5) .
N4 C45 1.339(8) 2_676
N5 Re3 2.203(5) .
N7 Re3 2.190(5) .
N8 Re1 2.205(5) .
N9 Re1 2.219(5) .
N10 Re2 2.208(6) .
N11 Re3 2.191(5) .
N12 Re2 2.202(5) .
O10 C68 1.316(12) .
C68 C70 1.359(15) .
C68 C69 1.371(16) .

loop_
_platon_squeeze_void_nr
_platon_squeeze_void_average_x
_platon_squeeze_void_average_y
_platon_squeeze_void_average_z
_platon_squeeze_void_volume
_platon_squeeze_void_count_electrons
_platon_squeeze_void_content
1 0.000 0.017 0.017 547 143 ' '
2 0.390 0.044 0.381 9 1 ' '
3 0.500 0.500 0.500 41 5 ' '
4 0.610 0.956 0.619 9 1 ' '
